data_4067063
loop_
_publ_author_name
'Yuan, Dan'
'Huynh, Han Vinh'

_publ_section_title
;
 Dinuclear and Tetranuclear Palladium(II) Complexes of a
 Thiolato-Functionalized, Benzannulated N-Heterocyclic Carbene Ligand and
 Their Activities toward Suzuki&#x2212;Miyaura Coupling
;
_journal_issue 22
_journal_name_full Organometallics
_journal_page_first 6020
_journal_paper_doi 10.1021/om1008023
_journal_volume 29
_journal_year 2010
_chemical_formula_sum 'C32 H30 Br2 N4 Pd2 S2'
_chemical_formula_weight 907.34
_chemical_name_systematic
; 
 ? 
;
_space_group_IT_number 19
_symmetry_cell_setting orthorhombic
_symmetry_space_group_name_Hall 'P 2ac 2ab'
_symmetry_space_group_name_H-M 'P 21 21 21'
_atom_sites_solution_hydrogens geom
_atom_sites_solution_primary direct
_atom_sites_solution_secondary difmap
_audit_creation_method SHELXL-97
_cell_angle_alpha 90.00
_cell_angle_beta 90.00
_cell_angle_gamma 90.00
_cell_formula_units_Z 4
_cell_length_a 9.6224(3)
_cell_length_b 15.5833(5)
_cell_length_c 21.3048(7)
_cell_measurement_reflns_used 6448
_cell_measurement_temperature 223(2)
_cell_measurement_theta_max 24.31
_cell_measurement_theta_min 2.32
_cell_volume 3194.63(18)
_computing_cell_refinement 'Bruker SMART'
_computing_data_collection 'Bruker SMART'
_computing_data_reduction 'Bruker SAINT'
_computing_molecular_graphics 'Bruker SHELXTL'
_computing_publication_material 'Bruker SHELXTL'
_computing_structure_refinement 'SHELXL-97 (Sheldrick, 1997)'
_computing_structure_solution 'SHELXS-97 (Sheldrick, 1990)'
_diffrn_ambient_temperature 223(2)
_diffrn_measured_fraction_theta_full 0.992
_diffrn_measured_fraction_theta_max 0.992
_diffrn_measurement_device_type 'CCD area detector'
_diffrn_measurement_method 'phi and omega scans'
_diffrn_radiation_monochromator graphite
_diffrn_radiation_source 'fine-focus sealed tube'
_diffrn_radiation_type MoK\a
_diffrn_radiation_wavelength 0.71073
_diffrn_reflns_av_R_equivalents 0.0377
_diffrn_reflns_av_sigmaI/netI 0.0528
_diffrn_reflns_limit_h_max 12
_diffrn_reflns_limit_h_min -12
_diffrn_reflns_limit_k_max 18
_diffrn_reflns_limit_k_min -20
_diffrn_reflns_limit_l_max 27
_diffrn_reflns_limit_l_min -23
_diffrn_reflns_number 22411
_diffrn_reflns_theta_full 27.50
_diffrn_reflns_theta_max 27.50
_diffrn_reflns_theta_min 1.62
_exptl_absorpt_coefficient_mu 3.787
_exptl_absorpt_correction_T_max 0.7032
_exptl_absorpt_correction_T_min 0.3126
_exptl_absorpt_correction_type multi-scan
_exptl_absorpt_process_details 'Sadabs, (Sheldrick 2001)'
_exptl_crystal_colour YELLOW
_exptl_crystal_density_diffrn 1.887
_exptl_crystal_density_meas ?
_exptl_crystal_density_method 'not measured'
_exptl_crystal_description BLOCK
_exptl_crystal_F_000 1776
_exptl_crystal_size_max 0.40
_exptl_crystal_size_mid 0.12
_exptl_crystal_size_min 0.10
_refine_diff_density_max 1.060
_refine_diff_density_min -0.389
_refine_diff_density_rms 0.101
_refine_ls_abs_structure_details 'Flack H D (1983), Acta Cryst. A39, 876-881'
_refine_ls_abs_structure_Flack 0.018(7)
_refine_ls_extinction_method none
_refine_ls_goodness_of_fit_ref 1.000
_refine_ls_hydrogen_treatment constr
_refine_ls_matrix_type full
_refine_ls_number_parameters 404
_refine_ls_number_reflns 7216
_refine_ls_number_restraints 72
_refine_ls_restrained_S_all 0.999
_refine_ls_R_factor_all 0.0376
_refine_ls_R_factor_gt 0.0322
_refine_ls_shift/su_max 0.002
_refine_ls_shift/su_mean 0.000
_refine_ls_structure_factor_coef Fsqd
_refine_ls_weighting_details 'calc w=1/[\s^2^(Fo^2^)+(0.0200P)^2^+0.0000P] where P=(Fo^2^+2Fc^2^)/3'
_refine_ls_weighting_scheme calc
_refine_ls_wR_factor_gt 0.0621
_refine_ls_wR_factor_ref 0.0636
_reflns_number_gt 6513
_reflns_number_total 7216
_reflns_threshold_expression >2sigma(I)
_cod_data_source_file om1008023_si_001.cif
_cod_data_source_block 7557
_cod_depositor_comments
;
The following automatic conversions were performed:

'_symmetry_cell_setting' value 'Orthorhombic' changed to
'orthorhombic' according to
/home/saulius/struct/CIF-dictionaries/cif_core.dic dictionary named
'cif_core.dic' version 2.4.1 from 2010-06-29.

Automatic conversion script
Id: cif_fix_values 1715 2011-07-08 13:25:40Z adriana 

The following automatic conversions were performed:

'_exptl_crystal_density_meas' value 'not measured' was changed to '?'
- the value is perceived as not measured.

Automatic conversion script
Id: cif_fix_values 3008 2015-01-20 13:52:24Z robertas 
;
_cod_original_sg_symbol_H-M P2(1)2(1)2(1)
_cod_database_code 4067063

loop_
_symmetry_equiv_pos_as_xyz
'x, y, z'
'-x+1/2, -y, z+1/2'
'-x, y+1/2, -z+1/2'
'x+1/2, -y+1/2, -z'

loop_
_atom_site_label
_atom_site_type_symbol
_atom_site_fract_x
_atom_site_fract_y
_atom_site_fract_z
_atom_site_U_iso_or_equiv
_atom_site_adp_type
_atom_site_occupancy
_atom_site_symmetry_multiplicity
_atom_site_calc_flag
_atom_site_refinement_flags
_atom_site_disorder_assembly
_atom_site_disorder_group
Pd1 Pd 0.72698(3) 0.67921(2) 0.421622(13) 0.02239(7) Uani 1 1 d . . .
Pd2 Pd 0.70400(3) 0.81229(2) 0.315393(13) 0.02241(7) Uani 1 1 d . . .
Br1 Br 0.57599(5) 0.55362(3) 0.42687(2) 0.03714(11) Uani 1 1 d . . .
Br2 Br 0.60381(5) 0.95607(3) 0.33220(2) 0.03428(11) Uani 1 1 d . . .
S1 S 0.83710(10) 0.80873(7) 0.40908(5) 0.0263(2) Uani 1 1 d . . .
S2 S 0.77735(10) 0.67226(6) 0.31283(5) 0.0261(2) Uani 1 1 d . . .
N1 N 0.7415(3) 0.6474(2) 0.56259(14) 0.0266(8) Uani 1 1 d . . .
N2 N 0.6660(4) 0.7741(2) 0.53776(15) 0.0262(8) Uani 1 1 d . . .
N3 N 0.5211(3) 0.7293(2) 0.22364(14) 0.0239(7) Uani 1 1 d . . .
N4 N 0.6035(3) 0.8447(2) 0.18151(15) 0.0266(8) Uani 1 1 d . A .
C1 C 0.7086(4) 0.6987(3) 0.51294(18) 0.0248(9) Uani 1 1 d . . .
C2 C 0.7217(4) 0.6923(3) 0.61878(18) 0.0291(9) Uani 1 1 d . . .
C3 C 0.7373(4) 0.6669(3) 0.68123(19) 0.0371(11) Uani 1 1 d . . .
H3 H 0.7700 0.6121 0.6923 0.044 Uiso 1 1 calc R . .
C4 C 0.7013(5) 0.7279(3) 0.7262(2) 0.0421(12) Uani 1 1 d . . .
H4 H 0.7115 0.7143 0.7689 0.050 Uiso 1 1 calc R . .
C5 C 0.6510(5) 0.8080(3) 0.7097(2) 0.0413(12) Uani 1 1 d . . .
H5 H 0.6256 0.8463 0.7417 0.050 Uiso 1 1 calc R . .
C6 C 0.6365(4) 0.8339(3) 0.6480(2) 0.0340(11) Uani 1 1 d . . .
H6 H 0.6049 0.8890 0.6370 0.041 Uiso 1 1 calc R . .
C7 C 0.6723(4) 0.7723(3) 0.60300(19) 0.0275(9) Uani 1 1 d . . .
C8 C 0.7989(4) 0.5608(3) 0.55801(18) 0.0294(9) Uani 1 1 d . . .
H8A H 0.8892 0.5599 0.5793 0.035 Uiso 1 1 calc R . .
H8B H 0.8153 0.5477 0.5136 0.035 Uiso 1 1 calc R . .
C9 C 0.7087(4) 0.4911(3) 0.58560(17) 0.0262(9) Uani 1 1 d . . .
C10 C 0.7673(5) 0.4117(3) 0.59722(18) 0.0310(10) Uani 1 1 d . . .
H10 H 0.8623 0.4030 0.5890 0.037 Uiso 1 1 calc R . .
C11 C 0.6892(5) 0.3450(3) 0.6207(2) 0.0350(11) Uani 1 1 d . . .
H11 H 0.7305 0.2912 0.6275 0.042 Uiso 1 1 calc R . .
C12 C 0.5506(5) 0.3570(3) 0.6341(2) 0.0408(12) Uani 1 1 d . . .
H12 H 0.4968 0.3117 0.6502 0.049 Uiso 1 1 calc R . .
C13 C 0.4921(5) 0.4359(3) 0.6237(2) 0.0504(14) Uani 1 1 d . . .
H13 H 0.3976 0.4446 0.6328 0.060 Uiso 1 1 calc R . .
C14 C 0.5704(5) 0.5028(3) 0.6001(2) 0.0426(12) Uani 1 1 d . . .
H14 H 0.5290 0.5567 0.5939 0.051 Uiso 1 1 calc R . .
C15 C 0.6350(4) 0.8490(3) 0.4991(2) 0.0321(10) Uani 1 1 d . . .
H15A H 0.5955 0.8945 0.5255 0.038 Uiso 1 1 calc R . .
H15B H 0.5658 0.8337 0.4673 0.038 Uiso 1 1 calc R . .
C16 C 0.7657(5) 0.8819(3) 0.46714(18) 0.0323(10) Uani 1 1 d . . .
H16A H 0.8365 0.8929 0.4992 0.039 Uiso 1 1 calc R . .
H16B H 0.7445 0.9367 0.4466 0.039 Uiso 1 1 calc R . .
C17 C 0.6031(4) 0.7967(3) 0.23430(17) 0.0247(9) Uani 1 1 d . . .
C18 C 0.4635(4) 0.7335(3) 0.16314(19) 0.0272(9) Uani 1 1 d . . .
C19 C 0.3688(4) 0.6819(3) 0.13258(19) 0.0334(9) Uani 1 1 d . . .
H19 H 0.3319 0.6324 0.1515 0.040 Uiso 1 1 calc R . .
C20 C 0.3308(5) 0.7066(3) 0.0726(2) 0.0419(12) Uani 1 1 d U . .
H20 H 0.2648 0.6740 0.0505 0.050 Uiso 1 1 calc R . .
C21 C 0.3886(5) 0.7790(3) 0.0442(2) 0.0439(13) Uani 1 1 d . . .
H21 H 0.3633 0.7928 0.0029 0.053 Uiso 1 1 calc R . .
C22 C 0.4825(5) 0.8309(3) 0.0758(2) 0.0355(10) Uani 1 1 d . . .
H22 H 0.5210 0.8799 0.0568 0.043 Uiso 1 1 calc R . .
C23 C 0.5172(4) 0.8074(3) 0.13658(18) 0.0257(9) Uani 1 1 d . . .
C24 C 0.6758(5) 0.9266(3) 0.1727(2) 0.0318(10) Uani 1 1 d . . .
H24A H 0.6696 0.9593 0.2118 0.038 Uiso 0.667(13) 1 calc PR A 1
H24B H 0.6266 0.9593 0.1403 0.038 Uiso 0.667(13) 1 calc PR A 1
H24C H 0.6919 0.9525 0.2134 0.038 Uiso 0.333(13) 1 d PR A 2
H24D H 0.6154 0.9647 0.1492 0.038 Uiso 0.333(13) 1 d PR A 2
C31 C 0.5061(4) 0.6571(3) 0.26696(19) 0.0268(9) Uani 1 1 d . . .
H31A H 0.4347 0.6177 0.2512 0.032 Uiso 1 1 calc R . .
H31B H 0.4762 0.6782 0.3081 0.032 Uiso 1 1 calc R . .
C32 C 0.6428(4) 0.6095(3) 0.27366(18) 0.0269(9) Uani 1 1 d . . .
H32A H 0.6760 0.5931 0.2318 0.032 Uiso 1 1 calc R . .
H32B H 0.6269 0.5567 0.2975 0.032 Uiso 1 1 calc R . .
C25 C 0.8263(4) 0.9204(3) 0.1542(3) 0.032(2) Uani 0.667(13) 1 d PGU A 1
C26 C 0.9294(6) 0.9425(5) 0.1969(3) 0.056(3) Uani 0.667(13) 1 d PGU A 1
H26A H 0.9053 0.9581 0.2381 0.068 Uiso 0.667(13) 1 calc PR A 1
C27 C 1.0681(5) 0.9414(5) 0.1788(4) 0.068(3) Uani 0.667(13) 1 d PGU A 1
H27A H 1.1379 0.9563 0.2077 0.082 Uiso 0.667(13) 1 calc PR A 1
C28 C 1.1038(4) 0.9182(4) 0.1178(5) 0.083(4) Uani 0.667(13) 1 d PGU A 1
H28A H 1.1976 0.9175 0.1056 0.100 Uiso 0.667(13) 1 calc PR A 1
C29 C 1.0007(7) 0.8961(4) 0.0751(4) 0.088(4) Uani 0.667(13) 1 d PGU A 1
H29A H 1.0248 0.8805 0.0339 0.105 Uiso 0.667(13) 1 calc PR A 1
C30 C 0.8619(6) 0.8972(4) 0.0933(4) 0.058(3) Uani 0.667(13) 1 d PG A 1
H30A H 0.7922 0.8823 0.0643 0.070 Uiso 0.667(13) 1 calc PR A 1
C25A C 0.8150(4) 0.9196(3) 0.1381(3) 0.034(5) Uani 0.333(13) 1 d PGU A 2
C26A C 0.8245(7) 0.9295(5) 0.0734(3) 0.049(5) Uani 0.333(13) 1 d PGU A 2
H26B H 0.7435 0.9368 0.0493 0.059 Uiso 0.333(13) 1 calc PR A 2
C27A C 0.9537(9) 0.9286(6) 0.0443(3) 0.060(6) Uani 0.333(13) 1 d PGU A 2
H27B H 0.9601 0.9353 0.0005 0.071 Uiso 0.333(13) 1 calc PR A 2
C28A C 1.0735(6) 0.9178(4) 0.0799(5) 0.061(6) Uani 0.333(13) 1 d PGU A 2
H28B H 1.1610 0.9172 0.0602 0.073 Uiso 0.333(13) 1 calc PR A 2
C29A C 1.0641(4) 0.9079(3) 0.1446(5) 0.089(9) Uani 0.333(13) 1 d PGU A 2
H29B H 1.1451 0.9007 0.1686 0.107 Uiso 0.333(13) 1 calc PR A 2
C30A C 0.9348(4) 0.9088(3) 0.1737(4) 0.079(7) Uani 0.333(13) 1 d PGU A 2
H30B H 0.9284 0.9022 0.2174 0.094 Uiso 0.333(13) 1 calc PR A 2

loop_
_atom_site_aniso_label
_atom_site_aniso_U_11
_atom_site_aniso_U_22
_atom_site_aniso_U_33
_atom_site_aniso_U_23
_atom_site_aniso_U_13
_atom_site_aniso_U_12
Pd1 0.02311(14) 0.02028(16) 0.02377(15) 0.00132(12) -0.00311(12) -0.00167(13)
Pd2 0.02401(14) 0.01967(16) 0.02356(15) 0.00150(12) -0.00141(12) -0.00172(13)
Br1 0.0435(3) 0.0321(3) 0.0357(2) -0.0004(2) 0.0007(2) -0.0146(2)
Br2 0.0418(2) 0.0262(2) 0.0349(2) 0.00001(18) 0.0028(2) 0.0044(2)
S1 0.0242(4) 0.0251(6) 0.0298(5) 0.0025(4) -0.0037(4) -0.0054(4)
S2 0.0271(5) 0.0239(5) 0.0274(5) 0.0013(4) -0.0006(4) 0.0012(4)
N1 0.0260(18) 0.027(2) 0.0263(18) 0.0019(14) -0.0020(15) -0.0008(15)
N2 0.0275(18) 0.025(2) 0.0261(19) -0.0021(15) -0.0016(15) -0.0020(15)
N3 0.0269(18) 0.0243(19) 0.0204(18) 0.0023(14) -0.0019(15) -0.0011(15)
N4 0.0332(18) 0.0208(19) 0.0260(18) 0.0011(14) 0.0016(16) 0.0033(15)
C1 0.0201(18) 0.026(2) 0.029(2) 0.0039(16) -0.0006(17) -0.0047(18)
C2 0.0256(19) 0.034(3) 0.027(2) -0.0005(18) -0.0047(17) -0.008(2)
C3 0.034(2) 0.045(3) 0.032(2) 0.004(2) -0.003(2) -0.006(2)
C4 0.042(3) 0.059(3) 0.026(2) -0.001(2) -0.001(2) -0.012(3)
C5 0.038(2) 0.056(3) 0.029(2) -0.016(2) 0.0095(19) -0.006(3)
C6 0.028(2) 0.034(3) 0.039(3) -0.0063(19) 0.0037(19) -0.009(2)
C7 0.022(2) 0.034(3) 0.027(2) -0.0040(18) 0.0012(18) -0.0054(18)
C8 0.028(2) 0.033(3) 0.028(2) 0.0053(17) -0.0020(18) 0.0039(19)
C9 0.028(2) 0.029(2) 0.021(2) -0.0006(16) -0.0048(19) -0.0004(18)
C10 0.031(2) 0.030(2) 0.032(2) 0.0008(17) -0.0031(19) 0.003(2)
C11 0.045(3) 0.027(2) 0.033(2) 0.0052(18) -0.007(2) 0.004(2)
C12 0.048(3) 0.037(3) 0.037(3) 0.005(2) 0.005(2) -0.009(2)
C13 0.035(3) 0.045(3) 0.072(4) 0.007(3) 0.016(3) -0.003(2)
C14 0.035(3) 0.023(3) 0.070(3) 0.009(2) 0.004(2) 0.004(2)
C15 0.038(3) 0.026(2) 0.032(2) -0.0023(18) -0.005(2) 0.0032(19)
C16 0.044(3) 0.023(2) 0.030(2) -0.0003(17) -0.008(2) -0.006(2)
C17 0.0248(19) 0.026(2) 0.023(2) -0.0008(16) 0.0027(17) 0.0041(17)
C18 0.028(2) 0.026(2) 0.027(2) 0.0008(18) -0.0002(19) 0.0080(18)
C19 0.030(2) 0.034(2) 0.037(2) -0.002(2) -0.0055(18) -0.001(2)
C20 0.050(3) 0.042(3) 0.034(2) -0.002(2) -0.013(2) 0.003(2)
C21 0.059(3) 0.045(3) 0.028(2) 0.001(2) -0.015(2) 0.006(3)
C22 0.051(3) 0.029(3) 0.027(2) 0.0051(19) -0.002(2) 0.005(2)
C23 0.025(2) 0.025(2) 0.027(2) -0.0021(18) -0.0034(16) 0.0040(19)
C24 0.047(3) 0.019(2) 0.029(2) 0.0034(17) -0.001(2) -0.0009(19)
C31 0.027(2) 0.027(2) 0.026(2) 0.0028(17) -0.0006(18) -0.0077(17)
C32 0.038(2) 0.023(2) 0.019(2) -0.0021(16) -0.0022(18) 0.0000(19)
C25 0.036(5) 0.021(5) 0.040(4) 0.011(3) -0.002(4) -0.004(4)
C26 0.053(5) 0.045(6) 0.071(6) 0.011(5) -0.015(5) -0.003(4)
C27 0.051(5) 0.044(6) 0.110(8) 0.020(6) -0.022(6) -0.008(4)
C28 0.062(7) 0.079(8) 0.110(10) 0.020(7) 0.040(7) 0.002(6)
C29 0.072(8) 0.083(9) 0.107(9) -0.013(8) 0.027(7) -0.017(7)
C30 0.063(6) 0.063(7) 0.048(6) -0.013(5) 0.011(5) -0.028(5)
C25A 0.036(10) 0.029(10) 0.037(9) 0.008(7) -0.009(7) -0.004(8)
C26A 0.058(10) 0.041(9) 0.048(9) 0.007(7) 0.016(8) -0.013(8)
C27A 0.056(10) 0.043(10) 0.079(12) 0.010(8) 0.022(9) -0.002(8)
C28A 0.043(10) 0.048(11) 0.090(14) 0.018(10) 0.013(10) 0.019(8)
C29A 0.053(12) 0.116(17) 0.099(16) 0.071(13) 0.011(11) -0.002(11)
C30A 0.077(13) 0.081(14) 0.078(13) 0.050(11) 0.010(11) -0.007(11)

loop_
_atom_type_symbol
_atom_type_description
_atom_type_scat_dispersion_real
_atom_type_scat_dispersion_imag
_atom_type_scat_source
C C 0.0033 0.0016 'International Tables Vol C Tables 4.2.6.8 and 6.1.1.4'
H H 0.0000 0.0000 'International Tables Vol C Tables 4.2.6.8 and 6.1.1.4'
N N 0.0061 0.0033 'International Tables Vol C Tables 4.2.6.8 and 6.1.1.4'
S S 0.1246 0.1234 'International Tables Vol C Tables 4.2.6.8 and 6.1.1.4'
Br Br -0.2901 2.4595 'International Tables Vol C Tables 4.2.6.8 and 6.1.1.4'
Pd Pd -0.9988 1.0072 'International Tables Vol C Tables 4.2.6.8 and 6.1.1.4'

loop_
_geom_angle_atom_site_label_1
_geom_angle_atom_site_label_2
_geom_angle_atom_site_label_3
_geom_angle
C1 Pd1 S1 91.17(11)
C1 Pd1 S2 170.93(11)
S1 Pd1 S2 80.32(4)
C1 Pd1 Br1 91.44(11)
S1 Pd1 Br1 170.26(3)
S2 Pd1 Br1 97.46(3)
C1 Pd1 Pd2 127.84(11)
S1 Pd1 Pd2 49.83(2)
S2 Pd1 Pd2 47.66(3)
Br1 Pd1 Pd2 122.101(16)
C17 Pd2 S2 90.75(12)
C17 Pd2 S1 171.01(12)
S2 Pd2 S1 80.31(4)
C17 Pd2 Br2 92.65(11)
S2 Pd2 Br2 171.21(3)
S1 Pd2 Br2 96.33(3)
C17 Pd2 Pd1 126.10(12)
S2 Pd2 Pd1 49.79(3)
S1 Pd2 Pd1 47.68(3)
Br2 Pd2 Pd1 122.254(15)
C16 S1 Pd1 107.35(14)
C16 S1 Pd2 110.72(14)
Pd1 S1 Pd2 82.49(3)
C32 S2 Pd2 107.61(13)
C32 S2 Pd1 109.06(13)
Pd2 S2 Pd1 82.55(3)
C1 N1 C2 109.7(3)
C1 N1 C8 125.3(3)
C2 N1 C8 124.8(3)
C1 N2 C7 111.1(3)
C1 N2 C15 122.4(3)
C7 N2 C15 126.0(4)
C17 N3 C18 110.7(3)
C17 N3 C31 123.9(3)
C18 N3 C31 125.1(3)
C17 N4 C23 109.8(3)
C17 N4 C24 126.2(3)
C23 N4 C24 123.9(3)
N2 C1 N1 106.1(3)
N2 C1 Pd1 123.1(3)
N1 C1 Pd1 130.7(3)
C7 C2 C3 121.8(4)
C7 C2 N1 106.9(3)
C3 C2 N1 131.2(4)
C4 C3 C2 115.7(4)
C5 C4 C3 121.9(4)
C6 C5 C4 122.7(4)
C5 C6 C7 115.2(4)
C2 C7 N2 106.1(3)
C2 C7 C6 122.6(4)
N2 C7 C6 131.2(4)
N1 C8 C9 114.9(3)
C14 C9 C10 118.2(4)
C14 C9 C8 123.2(4)
C10 C9 C8 118.7(4)
C11 C10 C9 121.2(4)
C10 C11 C12 120.1(4)
C13 C12 C11 119.1(4)
C12 C13 C14 120.8(5)
C9 C14 C13 120.6(4)
N2 C15 C16 110.7(3)
C15 C16 S1 114.0(3)
N3 C17 N4 107.2(3)
N3 C17 Pd2 122.1(3)
N4 C17 Pd2 130.7(3)
C19 C18 C23 122.7(4)
C19 C18 N3 131.9(4)
C23 C18 N3 105.4(3)
C18 C19 C20 116.6(4)
C19 C20 C21 121.3(4)
C22 C21 C20 121.4(4)
C23 C22 C21 117.1(4)
C18 C23 C22 120.8(4)
C18 C23 N4 106.8(3)
C22 C23 N4 132.4(4)
N4 C24 C25 115.8(4)
N4 C24 C25A 114.6(4)
C25 C24 C25A 13.6
N3 C31 C32 110.5(3)
C31 C32 S2 113.3(3)
C26 C25 C30 120.0
C26 C25 C24 120.0(4)
C30 C25 C24 119.9(4)
C27 C26 C25 120.0
C26 C27 C28 120.0
C29 C28 C27 120.0
C28 C29 C30 120.0
C29 C30 C25 120.0
C26A C25A C30A 120.0
C26A C25A C24 121.8(4)
C30A C25A C24 118.1(4)
C25A C26A C27A 120.0
C28A C27A C26A 120.0
C29A C28A C27A 120.0
C30A C29A C28A 120.0
C29A C30A C25A 120.0

loop_
_geom_bond_atom_site_label_1
_geom_bond_atom_site_label_2
_geom_bond_distance
Pd1 C1 1.977(4)
Pd1 S1 2.2952(11)
Pd1 S2 2.3705(10)
Pd1 Br1 2.4401(5)
Pd1 Pd2 3.0776(4)
Pd2 C17 1.997(4)
Pd2 S2 2.2941(10)
Pd2 S1 2.3721(10)
Pd2 Br2 2.4652(5)
S1 C16 1.818(4)
S2 C32 1.825(4)
N1 C1 1.364(5)
N1 C2 1.400(5)
N1 C8 1.460(5)
N2 C1 1.351(5)
N2 C7 1.392(5)
N2 C15 1.460(5)
N3 C17 1.333(5)
N3 C18 1.405(5)
N3 C31 1.463(5)
N4 C17 1.351(5)
N4 C23 1.394(5)
N4 C24 1.465(5)
C2 C7 1.375(6)
C2 C3 1.396(5)
C3 C4 1.393(6)
C4 C5 1.384(7)
C5 C6 1.382(6)
C6 C7 1.400(6)
C8 C9 1.510(6)
C9 C14 1.378(6)
C9 C10 1.382(6)
C10 C11 1.376(6)
C11 C12 1.377(6)
C12 C13 1.370(7)
C13 C14 1.381(6)
C15 C16 1.520(6)
C18 C19 1.378(6)
C18 C23 1.383(6)
C19 C20 1.384(6)
C20 C21 1.395(7)
C21 C22 1.387(6)
C22 C23 1.387(6)
C24 C25 1.504(5)
C24 C25A 1.533(5)
C31 C32 1.517(6)
C25 C26 1.3900
C25 C30 1.3900
C26 C27 1.3900
C27 C28 1.3900
C28 C29 1.3900
C29 C30 1.3900
C25A C26A 1.3900
C25A C30A 1.3900
C26A C27A 1.3900
C27A C28A 1.3900
C28A C29A 1.3900
C29A C30A 1.3900
